data_7200648
loop_
_publ_author_name
'Deng, Hai-Ying'
'He, Jian-Rong'
'Pan, Mei'
'Li, Lei'
'Su, Cheng-Yong'

_publ_section_title
;
 Synergistic metal and anion effects on the formation of coordination
 assemblies from a N,N&#x2032;-bis(3-pyridylmethyl)naphthalene diimide
 ligand
;
_journal_issue 5
_journal_name_full CrystEngComm
_journal_page_first 909
_journal_paper_doi 10.1039/b819608g
_journal_volume 11
_journal_year 2009
_chemical_formula_sum 'C54 H34 Cd2 Cl6 I4 N8 O8'
_chemical_formula_weight 1867.99
_chemical_name_systematic
;
?
;
_space_group_IT_number 2
_symmetry_cell_setting triclinic
_symmetry_space_group_name_Hall '-P 1'
_symmetry_space_group_name_H-M 'P -1'
_atom_sites_solution_hydrogens geom
_atom_sites_solution_primary direct
_atom_sites_solution_secondary difmap
_audit_creation_method SHELXL-97
_cell_angle_alpha 90.289(16)
_cell_angle_beta 107.61(2)
_cell_angle_gamma 105.634(19)
_cell_formula_units_Z 1
_cell_length_a 11.382(3)
_cell_length_b 11.755(2)
_cell_length_c 12.480(3)
_cell_measurement_reflns_used 5588
_cell_measurement_temperature 150(2)
_cell_measurement_theta_max 29.6537
_cell_measurement_theta_min 3.0106
_cell_volume 1525.8(7)
_computing_cell_refinement
;
CrysAlis RED, Oxford Diffraction Ltd.,
Version 1.171.31.7 (release 18-10-2006 CrysAlis171 .NET)
(compiled Oct 18 2006,16:28:17)
;
_computing_data_collection
;
CrysAlis CCD, Oxford Diffraction Ltd.,
Version 1.171.31.7 (release 18-10-2006 CrysAlis171 .NET)
(compiled Oct 18 2006,16:28:17)
;
_computing_data_reduction
;
CrysAlis RED, Oxford Diffraction Ltd.,
Version 1.171.31.7 (release 18-10-2006 CrysAlis171 .NET)
(compiled Oct 18 2006,16:28:17)
;
_computing_structure_refinement 'SHELXL-97 (Sheldrick, 1997)'
_computing_structure_solution 'SHELXS-97 (Sheldrick, 1990)'
_diffrn_ambient_temperature 150(2)
_diffrn_detector_area_resol_mean 16.0855
_diffrn_measured_fraction_theta_full 0.981
_diffrn_measured_fraction_theta_max 0.981
_diffrn_measurement_device_type 'Oxford Germioni S Ultra'
_diffrn_measurement_method '\w and \p scan'
_diffrn_radiation_monochromator graphite
_diffrn_radiation_source 'Enhance (Mo) X-ray Source'
_diffrn_radiation_type MoK\a
_diffrn_radiation_wavelength 0.71073
_diffrn_reflns_av_R_equivalents 0.0269
_diffrn_reflns_av_sigmaI/netI 0.0494
_diffrn_reflns_limit_h_max 14
_diffrn_reflns_limit_h_min -14
_diffrn_reflns_limit_k_max 11
_diffrn_reflns_limit_k_min -14
_diffrn_reflns_limit_l_max 15
_diffrn_reflns_limit_l_min -15
_diffrn_reflns_number 14122
_diffrn_reflns_theta_full 26.00
_diffrn_reflns_theta_max 26.00
_diffrn_reflns_theta_min 3.02
_exptl_absorpt_coefficient_mu 3.042
_exptl_absorpt_correction_T_max 0.5814
_exptl_absorpt_correction_T_min 0.5542
_exptl_absorpt_correction_type multi-scan
_exptl_absorpt_process_details
;
CrysAlis RED, Oxford Diffraction Ltd.,
Version 1.171.31.7 (release 18-10-2006 CrysAlis171 .NET)
(compiled Oct 18 2006,16:28:17)
Empirical absorption correction using spherical harmonics,
implemented in SCALE3 ABSPACK scaling algorithm.
;
_exptl_crystal_colour red
_exptl_crystal_density_diffrn 2.033
_exptl_crystal_density_method 'not measured'
_exptl_crystal_description Block
_exptl_crystal_F_000 888
_exptl_crystal_size_max 0.22
_exptl_crystal_size_mid 0.20
_exptl_crystal_size_min 0.20
_refine_diff_density_max 1.328
_refine_diff_density_min -1.154
_refine_diff_density_rms 0.137
_refine_ls_extinction_method none
_refine_ls_goodness_of_fit_ref 1.032
_refine_ls_hydrogen_treatment geom
_refine_ls_matrix_type full
_refine_ls_number_parameters 370
_refine_ls_number_reflns 5880
_refine_ls_number_restraints 36
_refine_ls_restrained_S_all 1.069
_refine_ls_R_factor_all 0.0865
_refine_ls_R_factor_gt 0.0501
_refine_ls_shift/su_max 0.000
_refine_ls_shift/su_mean 0.000
_refine_ls_structure_factor_coef Fsqd
_refine_ls_weighting_details 'calc w=1/[\s^2^(Fo^2^)+(0.1100P)^2^+0.0000P] where P=(Fo^2^+2Fc^2^)/3'
_refine_ls_weighting_scheme calc
_refine_ls_wR_factor_gt 0.1448
_refine_ls_wR_factor_ref 0.1774
_reflns_number_gt 3469
_reflns_number_total 5880
_reflns_threshold_expression >2sigma(I)
_cod_data_source_file b819608g.txt
_cod_data_source_block 1
_cod_depositor_comments
;
The following automatic conversions were performed:
'_symmetry_cell_setting' value 'Triclinic' changed to 'triclinic'
according to '/home/saulius/struct/CIF-dictionaries/cif_core.dic'
dictionary named 'cif_core.dic' version 2.4.1 from 2010-06-29.

Automatic conversion script
Id: cif_fix_enum 1527 2010-12-29 10:47:43Z saulius 
;
_cod_original_cell_volume 1525.8(6)
_cod_original_sg_symbol_H-M P-1
_cod_database_code 7200648

loop_
_symmetry_equiv_pos_as_xyz
'x, y, z'
'-x, -y, -z'

loop_
_atom_site_label
_atom_site_type_symbol
_atom_site_fract_x
_atom_site_fract_y
_atom_site_fract_z
_atom_site_U_iso_or_equiv
_atom_site_adp_type
_atom_site_occupancy
_atom_site_symmetry_multiplicity
_atom_site_calc_flag
_atom_site_refinement_flags
_atom_site_disorder_assembly
_atom_site_disorder_group
Cd1 Cd 0.45462(6) 0.02332(6) 0.70665(5) 0.0530(2) Uani 1 1 d . . .
I2 I 0.25621(6) -0.17807(6) 0.64330(5) 0.0667(2) Uani 1 1 d . . .
I1 I 0.71302(6) 0.07351(6) 0.75728(5) 0.0683(2) Uani 1 1 d . . .
N3 N -0.1289(6) 0.7572(5) 0.0719(5) 0.0471(16) Uani 1 1 d . . .
N2 N 0.0484(6) 0.2579(5) 0.3013(5) 0.0453(15) Uani 1 1 d . . .
N1 N 0.3913(7) 0.1307(7) 0.5558(6) 0.0618(19) Uani 1 1 d . . .
N4 N -0.4306(7) 0.9043(6) 0.1313(5) 0.0503(16) Uani 1 1 d . . .
O4 O -0.2257(7) 0.6528(5) -0.1012(5) 0.0641(16) Uani 1 1 d . . .
O2 O 0.1277(7) 0.3561(6) 0.4773(5) 0.0679(17) Uani 1 1 d . . .
O3 O -0.0506(6) 0.8559(5) 0.2475(5) 0.0616(16) Uani 1 1 d . . .
O1 O -0.0446(6) 0.1544(5) 0.1277(5) 0.0642(16) Uani 1 1 d . . .
C20 C -0.0291(7) 0.4552(5) 0.2094(5) 0.0367(16) Uani 1 1 d . . .
C19 C -0.0628(6) 0.5559(5) 0.1627(6) 0.0352(15) Uani 1 1 d . . .
C8 C 0.0411(8) 0.4654(6) 0.3259(6) 0.0452(18) Uani 1 1 d . . .
C16 C -0.1291(7) 0.3466(7) 0.0259(7) 0.0476(18) Uani 1 1 d . . .
H16A H -0.1519 0.2757 -0.0219 0.057 Uiso 1 1 calc R . .
C15 C -0.1650(8) 0.4454(6) -0.0187(6) 0.0429(17) Uani 1 1 d . . .
H15A H -0.2124 0.4407 -0.0964 0.051 Uiso 1 1 calc R . .
C14 C -0.1324(7) 0.5490(7) 0.0482(6) 0.0447(18) Uani 1 1 d . . .
C7 C 0.0785(8) 0.3578(7) 0.3767(7) 0.0504(19) Uani 1 1 d . . .
C13 C -0.1680(8) 0.6526(7) -0.0014(7) 0.054(2) Uani 1 1 d . . .
C17 C -0.0620(7) 0.3508(6) 0.1370(6) 0.0410(16) Uani 1 1 d . . .
C18 C -0.0196(8) 0.2465(7) 0.1853(7) 0.0502(19) Uani 1 1 d . . .
C11 C -0.0313(8) 0.6606(6) 0.2336(7) 0.0448(18) Uani 1 1 d . . .
C9 C 0.0714(9) 0.5688(7) 0.3922(7) 0.059(2) Uani 1 1 d . . .
H9A H 0.1163 0.5723 0.4704 0.071 Uiso 1 1 calc R . .
C12 C -0.0692(8) 0.7661(7) 0.1900(7) 0.054(2) Uani 1 1 d . . .
C2 C 0.2255(8) 0.1765(7) 0.4092(7) 0.0507(19) Uani 1 1 d . . .
C10 C 0.0393(8) 0.6671(7) 0.3498(7) 0.055(2) Uani 1 1 d . . .
H10A H 0.0638 0.7385 0.3972 0.066 Uiso 1 1 calc R . .
C6 C 0.0805(8) 0.1534(7) 0.3503(8) 0.058(2) Uani 1 1 d . . .
H6A H 0.0508 0.0877 0.2898 0.070 Uiso 1 1 calc R . .
H6B H 0.0343 0.1284 0.4057 0.070 Uiso 1 1 calc R . .
C21 C -0.1663(8) 0.8640(6) 0.0222(7) 0.0468(19) Uani 1 1 d . . .
H21A H -0.1663 0.8644 -0.0571 0.056 Uiso 1 1 calc R . .
H21B H -0.1024 0.9373 0.0651 0.056 Uiso 1 1 calc R . .
C1 C 0.2670(8) 0.1207(7) 0.5041(6) 0.0502(19) Uani 1 1 d . . .
H1A H 0.2049 0.0732 0.5342 0.060 Uiso 1 1 calc R . .
C5 C 0.4777(9) 0.1955(9) 0.5122(9) 0.068(3) Uani 1 1 d . . .
H5A H 0.5660 0.2021 0.5482 0.081 Uiso 1 1 calc R . .
C3 C 0.3150(9) 0.2427(9) 0.3637(8) 0.064(2) Uani 1 1 d . . .
H3A H 0.2898 0.2809 0.2972 0.077 Uiso 1 1 calc R . .
C4 C 0.4452(10) 0.2518(10) 0.4194(9) 0.081(3) Uani 1 1 d . . .
H4A H 0.5099 0.2978 0.3912 0.098 Uiso 1 1 calc R . .
C23 C -0.2977(9) 0.8619(6) 0.0264(7) 0.051(2) Uani 1 1 d . . .
C22 C -0.3127(8) 0.9114(7) 0.1233(6) 0.0472(18) Uani 1 1 d . . .
H22A H -0.2384 0.9505 0.1842 0.057 Uiso 1 1 calc R . .
C26 C -0.5323(8) 0.8507(8) 0.0464(8) 0.061(2) Uani 1 1 d . . .
H26A H -0.6146 0.8449 0.0531 0.073 Uiso 1 1 calc R . .
C24 C -0.4085(8) 0.8090(8) -0.0607(7) 0.062(2) Uani 1 1 d . . .
H24A H -0.4029 0.7764 -0.1282 0.074 Uiso 1 1 calc R . .
C25 C -0.5263(9) 0.8030(9) -0.0508(7) 0.069(3) Uani 1 1 d . . .
H25A H -0.6026 0.7661 -0.1107 0.083 Uiso 1 1 calc R . .
Cl3 Cl -0.3271(5) 0.4494(4) 0.2863(5) 0.1569(17) Uani 1 1 d DU . .
Cl2 Cl -0.5122(8) 0.5520(7) 0.3251(8) 0.274(4) Uani 1 1 d DU . .
Cl1 Cl -0.4227(9) 0.6063(9) 0.1453(9) 0.378(7) Uani 1 1 d DU . .
C27 C -0.3723(15) 0.5733(12) 0.2887(13) 0.150(5) Uani 1 1 d DU . .
H27A H -0.3009 0.6402 0.3373 0.181 Uiso 1 1 calc R . .

loop_
_atom_site_aniso_label
_atom_site_aniso_U_11
_atom_site_aniso_U_22
_atom_site_aniso_U_33
_atom_site_aniso_U_23
_atom_site_aniso_U_13
_atom_site_aniso_U_12
Cd1 0.0429(4) 0.0683(4) 0.0456(4) 0.0000(3) 0.0100(3) 0.0170(3)
I2 0.0502(4) 0.0797(4) 0.0564(4) -0.0060(3) 0.0081(3) 0.0061(3)
I1 0.0442(4) 0.0878(5) 0.0701(4) -0.0056(3) 0.0151(3) 0.0177(3)
N3 0.058(4) 0.041(3) 0.050(4) 0.006(3) 0.017(3) 0.027(3)
N2 0.046(4) 0.042(3) 0.046(4) 0.000(3) 0.013(3) 0.013(3)
N1 0.063(5) 0.065(5) 0.065(5) 0.005(4) 0.023(4) 0.027(4)
N4 0.053(4) 0.055(4) 0.046(4) 0.000(3) 0.016(3) 0.020(3)
O4 0.095(5) 0.060(4) 0.045(3) 0.010(3) 0.020(3) 0.035(3)
O2 0.089(5) 0.072(4) 0.047(4) 0.010(3) 0.018(3) 0.036(4)
O3 0.072(4) 0.044(3) 0.061(4) -0.013(3) 0.009(3) 0.019(3)
O1 0.085(5) 0.035(3) 0.066(4) -0.007(3) 0.015(3) 0.018(3)
C20 0.048(4) 0.027(3) 0.035(4) 0.002(3) 0.016(3) 0.008(3)
C19 0.025(3) 0.022(3) 0.048(4) -0.010(3) 0.002(3) 0.000(3)
C8 0.064(5) 0.032(4) 0.045(4) 0.006(3) 0.021(4) 0.020(4)
C16 0.045(5) 0.047(4) 0.046(4) -0.007(3) 0.015(3) 0.005(3)
C15 0.058(5) 0.030(4) 0.044(4) 0.009(3) 0.016(3) 0.018(3)
C14 0.051(5) 0.044(4) 0.040(4) 0.004(3) 0.007(3) 0.023(4)
C7 0.052(5) 0.055(5) 0.047(5) 0.007(4) 0.017(4) 0.019(4)
C13 0.058(5) 0.054(5) 0.055(5) 0.000(4) 0.027(4) 0.013(4)
C17 0.045(4) 0.039(4) 0.042(4) 0.002(3) 0.018(3) 0.012(3)
C18 0.057(5) 0.050(5) 0.047(5) 0.000(4) 0.015(4) 0.020(4)
C11 0.058(5) 0.032(4) 0.054(5) 0.010(3) 0.026(4) 0.019(3)
C9 0.075(6) 0.048(5) 0.047(5) -0.007(4) 0.008(4) 0.018(4)
C12 0.043(5) 0.058(5) 0.060(5) -0.002(4) 0.016(4) 0.015(4)
C2 0.043(5) 0.048(4) 0.063(5) 0.004(4) 0.016(4) 0.016(4)
C10 0.065(6) 0.040(4) 0.057(5) -0.014(4) 0.014(4) 0.016(4)
C6 0.063(6) 0.040(4) 0.071(6) 0.019(4) 0.015(4) 0.021(4)
C21 0.060(5) 0.023(3) 0.064(5) 0.019(3) 0.025(4) 0.016(3)
C1 0.057(5) 0.058(5) 0.044(4) 0.009(4) 0.019(4) 0.027(4)
C5 0.049(6) 0.078(6) 0.086(7) 0.025(5) 0.030(5) 0.024(5)
C3 0.064(6) 0.076(6) 0.060(5) 0.016(5) 0.021(5) 0.032(5)
C4 0.073(7) 0.103(8) 0.093(8) 0.047(7) 0.047(6) 0.041(6)
C23 0.073(6) 0.035(4) 0.062(5) 0.018(4) 0.029(4) 0.030(4)
C22 0.048(5) 0.050(4) 0.044(4) 0.001(3) 0.009(3) 0.020(4)
C26 0.033(5) 0.080(6) 0.062(6) -0.006(4) 0.006(4) 0.016(4)
C24 0.051(6) 0.087(7) 0.045(5) 0.001(4) 0.009(4) 0.024(5)
C25 0.060(6) 0.086(7) 0.048(5) -0.009(4) -0.009(4) 0.026(5)
Cl3 0.173(5) 0.135(3) 0.175(4) 0.017(3) 0.072(4) 0.044(3)
Cl2 0.303(10) 0.220(7) 0.355(11) -0.036(7) 0.175(9) 0.082(7)
Cl1 0.354(12) 0.391(11) 0.477(13) 0.342(11) 0.184(9) 0.184(9)
C27 0.173(12) 0.103(9) 0.193(12) 0.005(8) 0.104(10) 0.016(8)

loop_
_atom_type_symbol
_atom_type_description
_atom_type_scat_dispersion_real
_atom_type_scat_dispersion_imag
_atom_type_scat_source
C C 0.0033 0.0016 'International Tables Vol C Tables 4.2.6.8 and 6.1.1.4'
H H 0.0000 0.0000 'International Tables Vol C Tables 4.2.6.8 and 6.1.1.4'
N N 0.0061 0.0033 'International Tables Vol C Tables 4.2.6.8 and 6.1.1.4'
O O 0.0106 0.0060 'International Tables Vol C Tables 4.2.6.8 and 6.1.1.4'
Cd Cd -0.8075 1.2024 'International Tables Vol C Tables 4.2.6.8 and 6.1.1.4'
I I -0.4742 1.8119 'International Tables Vol C Tables 4.2.6.8 and 6.1.1.4'
Cl Cl 0.1484 0.1585 'International Tables Vol C Tables 4.2.6.8 and 6.1.1.4'

loop_
_geom_angle_atom_site_label_1
_geom_angle_atom_site_label_2
_geom_angle_atom_site_label_3
_geom_angle
_geom_angle_site_symmetry_1
_geom_angle_site_symmetry_3
_geom_angle_publ_flag
N1 Cd1 N4 112.0(2) . 2_566 ?
N1 Cd1 I1 105.15(19) . . ?
N4 Cd1 I1 103.04(17) 2_566 . ?
N1 Cd1 I2 99.5(2) . . ?
N4 Cd1 I2 102.07(17) 2_566 . ?
I1 Cd1 I2 134.63(3) . . ?
C12 N3 C13 125.0(6) . . ?
C12 N3 C21 117.4(6) . . ?
C13 N3 C21 117.3(6) . . ?
C7 N2 C18 125.6(6) . . ?
C7 N2 C6 116.5(7) . . ?
C18 N2 C6 117.6(6) . . ?
C5 N1 C1 118.4(8) . . ?
C5 N1 Cd1 120.1(6) . . ?
C1 N1 Cd1 121.2(6) . . ?
C26 N4 C22 118.6(7) . . ?
C26 N4 Cd1 119.9(6) . 2_566 ?
C22 N4 Cd1 121.4(5) . 2_566 ?
C17 C20 C8 122.9(6) . . ?
C17 C20 C19 118.6(6) . . ?
C8 C20 C19 118.4(6) . . ?
C14 C19 C11 120.5(6) . . ?
C14 C19 C20 120.0(6) . . ?
C11 C19 C20 119.5(6) . . ?
C9 C8 C20 120.6(7) . . ?
C9 C8 C7 120.6(7) . . ?
C20 C8 C7 118.8(6) . . ?
C17 C16 C15 120.7(7) . . ?
C17 C16 H16A 119.6 . . ?
C15 C16 H16A 119.6 . . ?
C14 C15 C16 120.8(7) . . ?
C14 C15 H15A 119.6 . . ?
C16 C15 H15A 119.6 . . ?
C15 C14 C19 119.6(6) . . ?
C15 C14 C13 119.8(7) . . ?
C19 C14 C13 120.6(7) . . ?
O2 C7 N2 121.1(7) . . ?
O2 C7 C8 122.5(7) . . ?
N2 C7 C8 116.4(7) . . ?
O4 C13 N3 119.7(7) . . ?
O4 C13 C14 123.5(7) . . ?
N3 C13 C14 116.8(7) . . ?
C16 C17 C20 120.2(7) . . ?
C16 C17 C18 121.3(7) . . ?
C20 C17 C18 118.5(6) . . ?
O1 C18 N2 120.6(7) . . ?
O1 C18 C17 121.8(7) . . ?
N2 C18 C17 117.6(6) . . ?
C19 C11 C10 120.3(6) . . ?
C19 C11 C12 121.6(7) . . ?
C10 C11 C12 118.2(7) . . ?
C10 C9 C8 122.3(8) . . ?
C10 C9 H9A 118.8 . . ?
C8 C9 H9A 118.8 . . ?
O3 C12 N3 120.4(7) . . ?
O3 C12 C11 124.5(8) . . ?
N3 C12 C11 115.1(7) . . ?
C3 C2 C1 118.7(8) . . ?
C3 C2 C6 121.6(8) . . ?
C1 C2 C6 119.3(7) . . ?
C9 C10 C11 118.8(7) . . ?
C9 C10 H10A 120.6 . . ?
C11 C10 H10A 120.6 . . ?
N2 C6 C2 112.5(6) . . ?
N2 C6 H6A 109.1 . . ?
C2 C6 H6A 109.1 . . ?
N2 C6 H6B 109.1 . . ?
C2 C6 H6B 109.1 . . ?
H6A C6 H6B 107.8 . . ?
N3 C21 C23 110.6(6) . . ?
N3 C21 H21A 109.5 . . ?
C23 C21 H21A 109.5 . . ?
N3 C21 H21B 109.5 . . ?
C23 C21 H21B 109.5 . . ?
H21A C21 H21B 108.1 . . ?
N1 C1 C2 122.7(8) . . ?
N1 C1 H1A 118.7 . . ?
C2 C1 H1A 118.7 . . ?
N1 C5 C4 122.6(9) . . ?
N1 C5 H5A 118.7 . . ?
C4 C5 H5A 118.7 . . ?
C2 C3 C4 117.6(8) . . ?
C2 C3 H3A 121.2 . . ?
C4 C3 H3A 121.2 . . ?
C5 C4 C3 119.9(9) . . ?
C5 C4 H4A 120.1 . . ?
C3 C4 H4A 120.1 . . ?
C24 C23 C22 116.9(8) . . ?
C24 C23 C21 122.4(8) . . ?
C22 C23 C21 120.7(8) . . ?
N4 C22 C23 121.5(7) . . ?
N4 C22 H22A 119.2 . . ?
C23 C22 H22A 119.2 . . ?
N4 C26 C25 123.5(8) . . ?
N4 C26 H26A 118.2 . . ?
C25 C26 H26A 118.2 . . ?
C25 C24 C23 120.6(8) . . ?
C25 C24 H24A 119.7 . . ?
C23 C24 H24A 119.7 . . ?
C24 C25 C26 118.8(8) . . ?
C24 C25 H25A 120.6 . . ?
C26 C25 H25A 120.6 . . ?
Cl3 C27 Cl2 113.0(8) . . ?
Cl3 C27 Cl1 106.1(9) . . ?
Cl2 C27 Cl1 102.2(9) . . ?
Cl3 C27 H27A 111.7 . . ?
Cl2 C27 H27A 111.7 . . ?
Cl1 C27 H27A 111.7 . . ?

loop_
_geom_bond_atom_site_label_1
_geom_bond_atom_site_label_2
_geom_bond_distance
_geom_bond_site_symmetry_2
_geom_bond_publ_flag
Cd1 N1 2.313(7) . ?
Cd1 N4 2.309(6) 2_566 ?
Cd1 I1 2.7080(11) . ?
Cd1 I2 2.7109(12) . ?
N3 C12 1.414(10) . ?
N3 C13 1.412(10) . ?
N3 C21 1.508(9) . ?
N2 C7 1.399(10) . ?
N2 C18 1.406(10) . ?
N2 C6 1.459(10) . ?
N1 C5 1.330(11) . ?
N1 C1 1.337(11) . ?
N4 C26 1.310(10) . ?
N4 C22 1.356(10) . ?
N4 Cd1 2.309(6) 2_566 ?
O4 C13 1.221(10) . ?
O2 C7 1.213(9) . ?
O3 C12 1.206(9) . ?
O1 C18 1.213(9) . ?
C20 C17 1.414(9) . ?
C20 C8 1.417(10) . ?
C20 C19 1.415(9) . ?
C19 C14 1.398(10) . ?
C19 C11 1.409(10) . ?
C8 C9 1.368(11) . ?
C8 C7 1.522(10) . ?
C16 C17 1.358(11) . ?
C16 C15 1.396(10) . ?
C16 H16A 0.9500 . ?
C15 C14 1.371(10) . ?
C15 H15A 0.9500 . ?
C14 C13 1.467(11) . ?
C17 C18 1.500(11) . ?
C11 C10 1.420(11) . ?
C11 C12 1.474(11) . ?
C9 C10 1.365(11) . ?
C9 H9A 0.9500 . ?
C2 C3 1.376(12) . ?
C2 C1 1.375(11) . ?
C2 C6 1.536(12) . ?
C10 H10A 0.9500 . ?
C6 H6A 0.9900 . ?
C6 H6B 0.9900 . ?
C21 C23 1.507(11) . ?
C21 H21A 0.9900 . ?
C21 H21B 0.9900 . ?
C1 H1A 0.9500 . ?
C5 C4 1.341(13) . ?
C5 H5A 0.9500 . ?
C3 C4 1.407(14) . ?
C3 H3A 0.9500 . ?
C4 H4A 0.9500 . ?
C23 C24 1.378(12) . ?
C23 C22 1.414(11) . ?
C22 H22A 0.9500 . ?
C26 C25 1.363(13) . ?
C26 H26A 0.9500 . ?
C24 C25 1.366(13) . ?
C24 H24A 0.9500 . ?
C25 H25A 0.9500 . ?
Cl3 C27 1.673(11) . ?
Cl2 C27 1.741(12) . ?
Cl1 C27 1.785(14) . ?
C27 H27A 1.0000 . ?

loop_
_geom_torsion_atom_site_label_1
_geom_torsion_atom_site_label_2
_geom_torsion_atom_site_label_3
_geom_torsion_atom_site_label_4
_geom_torsion
_geom_torsion_site_symmetry_1
_geom_torsion_site_symmetry_2
_geom_torsion_site_symmetry_3
_geom_torsion_site_symmetry_4
_geom_torsion_publ_flag
N4 Cd1 N1 C5 113.1(7) 2_566 . . . ?
I1 Cd1 N1 C5 2.0(7) . . . . ?
I2 Cd1 N1 C5 -139.6(7) . . . . ?
N4 Cd1 N1 C1 -73.1(7) 2_566 . . . ?
I1 Cd1 N1 C1 175.7(6) . . . . ?
I2 Cd1 N1 C1 34.1(6) . . . . ?
C17 C20 C19 C14 2.9(10) . . . . ?
C8 C20 C19 C14 -179.7(7) . . . . ?
C17 C20 C19 C11 179.7(7) . . . . ?
C8 C20 C19 C11 -2.9(10) . . . . ?
C17 C20 C8 C9 179.5(8) . . . . ?
C19 C20 C8 C9 2.3(12) . . . . ?
C17 C20 C8 C7 -2.4(11) . . . . ?
C19 C20 C8 C7 -179.6(6) . . . . ?
C17 C16 C15 C14 0.5(12) . . . . ?
C16 C15 C14 C19 -0.1(12) . . . . ?
C16 C15 C14 C13 178.3(7) . . . . ?
C11 C19 C14 C15 -178.3(7) . . . . ?
C20 C19 C14 C15 -1.6(11) . . . . ?
C11 C19 C14 C13 3.3(12) . . . . ?
C20 C19 C14 C13 -180.0(7) . . . . ?
C18 N2 C7 O2 173.4(8) . . . . ?
C6 N2 C7 O2 -0.6(11) . . . . ?
C18 N2 C7 C8 -4.1(11) . . . . ?
C6 N2 C7 C8 -178.1(7) . . . . ?
C9 C8 C7 O2 5.2(13) . . . . ?
C20 C8 C7 O2 -172.9(8) . . . . ?
C9 C8 C7 N2 -177.3(8) . . . . ?
C20 C8 C7 N2 4.6(11) . . . . ?
C12 N3 C13 O4 175.7(8) . . . . ?
C21 N3 C13 O4 2.5(11) . . . . ?
C12 N3 C13 C14 -6.1(11) . . . . ?
C21 N3 C13 C14 -179.3(7) . . . . ?
C15 C14 C13 O4 -0.4(13) . . . . ?
C19 C14 C13 O4 178.0(8) . . . . ?
C15 C14 C13 N3 -178.6(7) . . . . ?
C19 C14 C13 N3 -0.2(11) . . . . ?
C15 C16 C17 C20 0.9(12) . . . . ?
C15 C16 C17 C18 -178.2(7) . . . . ?
C8 C20 C17 C16 -179.8(7) . . . . ?
C19 C20 C17 C16 -2.6(11) . . . . ?
C8 C20 C17 C18 -0.6(11) . . . . ?
C19 C20 C17 C18 176.6(7) . . . . ?
C7 N2 C18 O1 -177.6(8) . . . . ?
C6 N2 C18 O1 -3.6(12) . . . . ?
C7 N2 C18 C17 1.1(12) . . . . ?
C6 N2 C18 C17 175.1(7) . . . . ?
C16 C17 C18 O1 -0.7(12) . . . . ?
C20 C17 C18 O1 -179.9(7) . . . . ?
C16 C17 C18 N2 -179.4(7) . . . . ?
C20 C17 C18 N2 1.4(11) . . . . ?
C14 C19 C11 C10 179.9(8) . . . . ?
C20 C19 C11 C10 3.2(11) . . . . ?
C14 C19 C11 C12 -0.6(11) . . . . ?
C20 C19 C11 C12 -177.4(7) . . . . ?
C20 C8 C9 C10 -1.8(14) . . . . ?
C7 C8 C9 C10 -179.9(8) . . . . ?
C13 N3 C12 O3 -172.6(8) . . . . ?
C21 N3 C12 O3 0.6(11) . . . . ?
C13 N3 C12 C11 8.5(11) . . . . ?
C21 N3 C12 C11 -178.3(6) . . . . ?
C19 C11 C12 O3 176.1(8) . . . . ?
C10 C11 C12 O3 -4.4(13) . . . . ?
C19 C11 C12 N3 -5.0(11) . . . . ?
C10 C11 C12 N3 174.5(7) . . . . ?
C8 C9 C10 C11 1.9(14) . . . . ?
C19 C11 C10 C9 -2.6(13) . . . . ?
C12 C11 C10 C9 177.9(8) . . . . ?
C7 N2 C6 C2 -61.7(10) . . . . ?
C18 N2 C6 C2 123.7(8) . . . . ?
C3 C2 C6 N2 -40.4(11) . . . . ?
C1 C2 C6 N2 145.8(8) . . . . ?
C12 N3 C21 C23 -86.6(9) . . . . ?
C13 N3 C21 C23 87.2(8) . . . . ?
C5 N1 C1 C2 -1.3(12) . . . . ?
Cd1 N1 C1 C2 -175.1(6) . . . . ?
C3 C2 C1 N1 1.8(12) . . . . ?
C6 C2 C1 N1 175.8(7) . . . . ?
C1 N1 C5 C4 0.6(15) . . . . ?
Cd1 N1 C5 C4 174.6(9) . . . . ?
C1 C2 C3 C4 -1.6(13) . . . . ?
C6 C2 C3 C4 -175.4(9) . . . . ?
N1 C5 C4 C3 -0.5(17) . . . . ?
C2 C3 C4 C5 1.0(16) . . . . ?
N3 C21 C23 C24 -90.7(9) . . . . ?
N3 C21 C23 C22 87.1(8) . . . . ?
C26 N4 C22 C23 -0.4(11) . . . . ?
Cd1 N4 C22 C23 176.8(5) 2_566 . . . ?
C24 C23 C22 N4 1.7(11) . . . . ?
C21 C23 C22 N4 -176.1(7) . . . . ?
C22 N4 C26 C25 -1.0(14) . . . . ?
Cd1 N4 C26 C25 -178.3(7) 2_566 . . . ?
C22 C23 C24 C25 -1.7(13) . . . . ?
C21 C23 C24 C25 176.2(7) . . . . ?
C23 C24 C25 C26 0.4(14) . . . . ?
N4 C26 C25 C24 1.1(15) . . . . ?
